data_2000959
loop_
_publ_author_name
'Ammon, H. L.'
'Prasad, S. M.'
'Kumar, N.'

_publ_section_title
;
 Structure of RG-12561 dichloromethane solvate and a diastereomer
;
_journal_issue 4
_journal_name_full 'Acta Crystallographica Section C'
_journal_page_first 669
_journal_page_last 675
_journal_paper_doi 10.1107/S0108270191010077
_journal_volume 48
_journal_year 1992
_chemical_formula_sum 'C24 H31 F O3'
_chemical_formula_weight 386.27
_space_group_IT_number 2
_space_group_name_Hall '-P 1'
_space_group_name_H-M_alt 'P -1'
_symmetry_cell_setting triclinic
_symmetry_space_group_name_Hall '-P 1'
_symmetry_space_group_name_H-M 'P -1'
_cell_angle_alpha 67.70(2)
_cell_angle_beta 85.75(2)
_cell_angle_gamma 82.85(2)
_cell_formula_units_Z 2
_cell_length_a 6.054(2)
_cell_length_b 12.931(2)
_cell_length_c 14.838(3)
_cell_volume 1065.9(5)
_diffrn_radiation_type Cu
_diffrn_radiation_wavelength 1.54178
_exptl_absorpt_coefficient_mu 0.686
_exptl_crystal_density_diffrn 1.203
_exptl_crystal_F_000 414
_cod_data_source_file cr0324.cif
_cod_data_source_block cr0324b
_cod_original_cell_volume 1066.0(8)
_cod_original_formula_sum 'C24 H31 F1 O3'
_cod_database_code 2000959

loop_
_space_group_symop_id
_space_group_symop_operation_xyz
1 x,y,z
2 -x,-y,-z

loop_
_atom_site_label
_atom_site_fract_x
_atom_site_fract_y
_atom_site_fract_z
F -.7717(7) .4898(3) -.0899(3)
O1 -.2610(10) .2859(4) .4583(4)
O2 -.2580(10) .3620(4) .5681(4)
O3 .2000(10) .4543(5) .3834(4)
C1 -.2590(10) .3812(7) .4813(7)
C2 -.203(2) .4825(6) .4000(6)
C3 -.011(2) .4606(8) .3447(8)
C4 -.004(2) .3541(7) .3263(9)
C5 -.2150(10) .3027(6) .3556(5)
C6 -.1940(10) .1899(6) .3491(5)
C7 -.2980(10) .1711(6) .2814(5)
C8 -.2930(10) .0683(5) .2600(4)
C9 -.3860(10) .0823(5) .1742(4)
C10 -.3900(10) -.0132(6) .1400(6)
C11 -.2340(10) -.1169(5) .1889(5)
C12 -.2430(10) -.1398(6) .2979(5)
C13 -.1970(10) -.0448(5) .3298(4)
C14 -.314(2) -.2169(7) .1731(9)
C15 -.002(2) -.0981(9) .1438(7)
C16 -.306(2) -.0732(8) .4322(6)
C17 .0580(10) -.0455(7) .3377(7)
C18 -.4900(10) .1909(5) .1077(4)
C19 -.3720(10) .2548(6) .0266(5)
C20 -.4600(10) .3569(5) -.0416(5)
C21 -.6740(10) .3899(5) -.0245(6)
C22 -.8050(10) .3312(6) .0536(6)
C23 -.7090(10) .2297(6) .1188(6)
C24 -.328(2) .4240(10) -.1291(7)
H2A -.200(10) .550(6) .427(5)
H2B -.350(10) .505(6) .367(5)
H3 -.0132 .5204 .2829
H3A .2077 .5207 .3976
H4A .090(10) .306(4) .359(4)
H4B .0602 .3504 .2628
H5 -.350(10) .357(5) .325(5)
H6 -.100(10) .121(6) .400(5)
H7 -.370(10) .246(5) .236(4)
H10A -.520(10) -.030(5) .150(4)
H10B -.320(10) .018(4) .064(4)
H12A -.157(8) -.217(4) .333(4)
H12B -.380(10) -.160(5) .323(4)
H14A -.210(10) -.284(5) .203(4)
H14B -.260(10) -.207(7) .103(6)
H14C -.450(10) -.235(6) .223(5)
H15A .040(10) -.107(5) .078(5)
H15B .120(10) -.169(7) .175(6)
H15C .000(10) -.024(7) .143(6)
H16A -.250(10) -.155(6) .465(5)
H16B -.300(10) -.023(6) .460(5)
H16C -.46(2) -.060(7) .436(6)
H17A .140(10) -.023(5) .278(5)
H17B .130(10) -.118(6) .370(5)
H17C .080(10) .004(5) .375(4)
H19 -.240(10) .217(5) .012(4)
H22 -.96(2) .376(7) .063(6)
H23 -.790(10) .205(5) .177(5)
H24A -.34(2) .490(8) -.123(7)
H24B -.25(2) .373(9) -.144(7)
H24C -.4318 .4557 -.1915
